data_1503573
loop_
_publ_author_name
'Liu, Yu'
'Ma, Shengming'

_publ_section_title
;
 Benzofurans or Isochromenes via the Ring-Opening Cyclization of
 Cyclopropene Derivatives with Organolithiums.
;
_journal_issue 3
_journal_name_full 'Organic letters'
_journal_page_first 720
_journal_page_last 723
_journal_paper_doi 10.1021/ol2032009
_journal_volume 14
_journal_year 2012
_chemical_formula_sum 'C14 H14 O5'
_chemical_formula_weight 262.25
_chemical_name_systematic
; 
 ? 
;
_space_group_IT_number 19
_symmetry_cell_setting orthorhombic
_symmetry_space_group_name_Hall 'P 2ac 2ab'
_symmetry_space_group_name_H-M 'P 21 21 21'
_atom_sites_solution_hydrogens geom
_atom_sites_solution_primary direct
_atom_sites_solution_secondary difmap
_audit_creation_method SHELXL-97
_cell_angle_alpha 90.00
_cell_angle_beta 90.00
_cell_angle_gamma 90.00
_cell_formula_units_Z 4
_cell_length_a 8.0662(3)
_cell_length_b 8.5553(3)
_cell_length_c 18.2403(6)
_cell_measurement_temperature 173(2)
_cell_volume 1258.74(8)
_computing_structure_refinement 'SHELXL-97 (Sheldrick, 1997)'
_computing_structure_solution 'SHELXS-97 (Sheldrick, 1990)'
_diffrn_ambient_temperature 173(2)
_diffrn_measured_fraction_theta_full 0.999
_diffrn_measured_fraction_theta_max 0.999
_diffrn_radiation_monochromator graphite
_diffrn_radiation_source 'fine-focus sealed tube'
_diffrn_radiation_type MoK\a
_diffrn_radiation_wavelength 0.71073
_diffrn_reflns_av_R_equivalents 0.0288
_diffrn_reflns_av_sigmaI/netI 0.0176
_diffrn_reflns_limit_h_max 9
_diffrn_reflns_limit_h_min -9
_diffrn_reflns_limit_k_max 10
_diffrn_reflns_limit_k_min -10
_diffrn_reflns_limit_l_max 21
_diffrn_reflns_limit_l_min -21
_diffrn_reflns_number 14594
_diffrn_reflns_theta_full 25.01
_diffrn_reflns_theta_max 25.01
_diffrn_reflns_theta_min 2.23
_exptl_absorpt_coefficient_mu 0.106
_exptl_absorpt_correction_T_max 1
_exptl_absorpt_correction_T_min 0.840952
_exptl_absorpt_correction_type multi-scan
_exptl_crystal_colour colorless
_exptl_crystal_density_diffrn 1.384
_exptl_crystal_density_method 'not measured'
_exptl_crystal_description bLock
_exptl_crystal_F_000 552
_exptl_crystal_size_max 0.278
_exptl_crystal_size_mid 0.136
_exptl_crystal_size_min 0.066
_refine_diff_density_max 0.194
_refine_diff_density_min -0.124
_refine_diff_density_rms 0.031
_refine_ls_abs_structure_details 'Flack H D (1983), Acta Cryst. A39, 876-881'
_refine_ls_abs_structure_Flack 1.6(11)
_refine_ls_extinction_method none
_refine_ls_goodness_of_fit_ref 1.067
_refine_ls_hydrogen_treatment constr
_refine_ls_matrix_type full
_refine_ls_number_parameters 172
_refine_ls_number_reflns 2217
_refine_ls_number_restraints 0
_refine_ls_restrained_S_all 1.067
_refine_ls_R_factor_all 0.0342
_refine_ls_R_factor_gt 0.0310
_refine_ls_shift/su_max 0.000
_refine_ls_shift/su_mean 0.000
_refine_ls_structure_factor_coef Fsqd
_refine_ls_weighting_details 'calc w=1/[\s^2^(Fo^2^)+(0.0367P)^2^+0.2984P] where P=(Fo^2^+2Fc^2^)/3'
_refine_ls_weighting_scheme calc
_refine_ls_wR_factor_gt 0.0751
_refine_ls_wR_factor_ref 0.0775
_reflns_number_gt 2072
_reflns_number_total 2217
_reflns_threshold_expression >2sigma(I)
_cod_data_source_file ol2032009_si_002.cif
_cod_data_source_block z
_cod_depositor_comments
;
The following automatic conversions were performed:

'_symmetry_cell_setting' value 'Orthorhombic' changed to
'orthorhombic' according to
/home/saulius/struct/CIF-dictionaries/cif_core.dic dictionary named
'cif_core.dic' version 2.4.1 from 2010-06-29.

Automatic conversion script
Id: cif_fix_values 1715 2011-07-08 13:25:40Z adriana 
;
_cod_original_sg_symbol_H-M P2(1)2(1)2(1)
_cod_database_code 1503573

loop_
_symmetry_equiv_pos_as_xyz
'x, y, z'
'-x+1/2, -y, z+1/2'
'-x, y+1/2, -z+1/2'
'x+1/2, -y+1/2, -z'

loop_
_atom_site_label
_atom_site_type_symbol
_atom_site_fract_x
_atom_site_fract_y
_atom_site_fract_z
_atom_site_U_iso_or_equiv
_atom_site_adp_type
_atom_site_occupancy
_atom_site_symmetry_multiplicity
_atom_site_calc_flag
_atom_site_refinement_flags
O1 O 1.14438(14) 1.01777(16) 0.36147(6) 0.0389(3) Uani 1 1 d .
O2 O 1.17796(15) 1.06253(18) 0.24197(7) 0.0446(3) Uani 1 1 d .
O3 O 0.66059(14) 1.06713(18) 0.23609(7) 0.0442(3) Uani 1 1 d .
O4 O 0.87021(16) 0.91515(16) 0.20255(7) 0.0417(3) Uani 1 1 d .
O5 O 0.70197(18) 1.31310(14) 0.45187(7) 0.0420(3) Uani 1 1 d .
C1 C 0.6276(2) 0.9191(2) 0.52300(10) 0.0387(4) Uani 1 1 d .
H1A H 0.5784 0.9443 0.5688 0.046 Uiso 1 1 calc R
C2 C 0.6253(2) 0.7678(2) 0.49807(10) 0.0413(5) Uani 1 1 d .
H2A H 0.5741 0.6884 0.5266 0.050 Uiso 1 1 calc R
C3 C 0.6970(2) 0.7309(2) 0.43185(10) 0.0384(4) Uani 1 1 d .
H3A H 0.6986 0.6253 0.4158 0.046 Uiso 1 1 calc R
C4 C 0.7670(2) 0.84586(19) 0.38844(9) 0.0323(4) Uani 1 1 d .
H4A H 0.8138 0.8194 0.3423 0.039 Uiso 1 1 calc R
C5 C 0.76870(19) 1.00045(19) 0.41243(9) 0.0267(4) Uani 1 1 d .
C6 C 0.7018(2) 1.0352(2) 0.48128(9) 0.0313(4) Uani 1 1 d .
C7 C 0.7233(3) 1.1990(2) 0.50865(10) 0.0393(5) Uani 1 1 d .
H7A H 0.6416 1.2191 0.5481 0.047 Uiso 1 1 calc R
H7B H 0.8355 1.2103 0.5300 0.047 Uiso 1 1 calc R
C8 C 0.7853(2) 1.2775(2) 0.38928(10) 0.0336(4) Uani 1 1 d .
H8A H 0.8160 1.3616 0.3581 0.040 Uiso 1 1 calc R
C9 C 0.82717(19) 1.13367(19) 0.36844(9) 0.0265(3) Uani 1 1 d .
C10 C 0.9130(2) 1.11523(19) 0.29522(9) 0.0275(4) Uani 1 1 d .
H10A H 0.9166 1.2230 0.2741 0.033 Uiso 1 1 calc R
C11 C 0.8160(2) 1.0187(2) 0.23958(9) 0.0293(4) Uani 1 1 d .
C12 C 0.5565(2) 0.9795(4) 0.18597(12) 0.0621(7) Uani 1 1 d .
H12A H 0.4441 1.0229 0.1865 0.093 Uiso 1 1 calc R
H12B H 0.5529 0.8697 0.2012 0.093 Uiso 1 1 calc R
H12C H 0.6021 0.9866 0.1363 0.093 Uiso 1 1 calc R
C13 C 1.0923(2) 1.0609(2) 0.29607(9) 0.0300(4) Uani 1 1 d .
C14 C 1.3181(2) 0.9739(3) 0.36591(12) 0.0509(5) Uani 1 1 d .
H14A H 1.3452 0.9447 0.4165 0.076 Uiso 1 1 calc R
H14B H 1.3872 1.0625 0.3509 0.076 Uiso 1 1 calc R
H14C H 1.3391 0.8849 0.3334 0.076 Uiso 1 1 calc R

loop_
_atom_site_aniso_label
_atom_site_aniso_U_11
_atom_site_aniso_U_22
_atom_site_aniso_U_33
_atom_site_aniso_U_23
_atom_site_aniso_U_13
_atom_site_aniso_U_12
O1 0.0282(6) 0.0534(8) 0.0351(7) 0.0086(6) -0.0015(5) 0.0052(6)
O2 0.0316(6) 0.0655(9) 0.0368(7) 0.0011(6) 0.0079(6) 0.0075(6)
O3 0.0262(6) 0.0649(9) 0.0417(7) -0.0150(7) -0.0037(6) 0.0078(6)
O4 0.0391(7) 0.0478(8) 0.0381(7) -0.0099(6) -0.0049(6) 0.0106(6)
O5 0.0511(8) 0.0342(7) 0.0406(7) -0.0050(5) 0.0110(6) 0.0085(6)
C1 0.0339(9) 0.0543(12) 0.0279(9) 0.0044(9) 0.0023(7) -0.0019(9)
C2 0.0366(10) 0.0445(11) 0.0426(10) 0.0143(9) -0.0009(8) -0.0067(9)
C3 0.0409(10) 0.0297(9) 0.0448(10) 0.0037(8) -0.0031(8) -0.0024(8)
C4 0.0342(9) 0.0324(9) 0.0304(9) 0.0012(7) -0.0018(8) 0.0015(7)
C5 0.0212(8) 0.0320(9) 0.0268(8) 0.0018(7) -0.0020(6) 0.0018(6)
C6 0.0258(8) 0.0408(10) 0.0273(8) 0.0012(7) -0.0024(7) 0.0031(8)
C7 0.0426(11) 0.0452(11) 0.0302(9) -0.0069(8) 0.0049(8) 0.0013(9)
C8 0.0333(9) 0.0307(9) 0.0368(9) 0.0001(8) 0.0054(8) 0.0034(7)
C9 0.0228(8) 0.0293(8) 0.0274(8) 0.0013(7) -0.0024(7) 0.0009(7)
C10 0.0278(8) 0.0258(8) 0.0290(8) 0.0036(7) 0.0028(7) 0.0018(7)
C11 0.0291(8) 0.0342(9) 0.0246(8) 0.0050(7) 0.0025(7) 0.0046(7)
C12 0.0307(10) 0.106(2) 0.0500(13) -0.0260(14) -0.0087(9) 0.0033(11)
C13 0.0275(8) 0.0293(9) 0.0333(9) -0.0022(8) -0.0004(8) -0.0011(7)
C14 0.0305(9) 0.0680(14) 0.0543(12) 0.0126(11) -0.0040(9) 0.0115(10)

loop_
_atom_type_symbol
_atom_type_description
_atom_type_scat_dispersion_real
_atom_type_scat_dispersion_imag
_atom_type_scat_source
C C 0.0033 0.0016 'International Tables Vol C Tables 4.2.6.8 and 6.1.1.4'
H H 0.0000 0.0000 'International Tables Vol C Tables 4.2.6.8 and 6.1.1.4'
O O 0.0106 0.0060 'International Tables Vol C Tables 4.2.6.8 and 6.1.1.4'

loop_
_geom_angle_atom_site_label_1
_geom_angle_atom_site_label_2
_geom_angle_atom_site_label_3
_geom_angle
C13 O1 C14 115.50(14)
C11 O3 C12 114.68(15)
C8 O5 C7 113.28(13)
C2 C1 C6 119.98(17)
C2 C1 H1A 120.0
C6 C1 H1A 120.0
C1 C2 C3 120.09(18)
C1 C2 H2A 120.0
C3 C2 H2A 120.0
C2 C3 C4 120.74(18)
C2 C3 H3A 119.6
C4 C3 H3A 119.6
C3 C4 C5 119.96(16)
C3 C4 H4A 120.0
C5 C4 H4A 120.0
C4 C5 C6 118.66(15)
C4 C5 C9 124.56(15)
C6 C5 C9 116.67(14)
C1 C6 C5 120.48(16)
C1 C6 C7 122.48(15)
C5 C6 C7 116.95(15)
O5 C7 C6 112.49(14)
O5 C7 H7A 109.1
C6 C7 H7A 109.1
O5 C7 H7B 109.1
C6 C7 H7B 109.1
H7A C7 H7B 107.8
C9 C8 O5 124.89(16)
C9 C8 H8A 117.6
O5 C8 H8A 117.6
C8 C9 C5 118.62(15)
C8 C9 C10 117.67(15)
C5 C9 C10 123.19(14)
C9 C10 C13 117.28(14)
C9 C10 C11 114.18(13)
C13 C10 C11 109.25(13)
C9 C10 H10A 104.9
C13 C10 H10A 104.9
C11 C10 H10A 104.9
O4 C11 O3 123.47(16)
O4 C11 C10 126.08(15)
O3 C11 C10 110.43(14)
O3 C12 H12A 109.5
O3 C12 H12B 109.5
H12A C12 H12B 109.5
O3 C12 H12C 109.5
H12A C12 H12C 109.5
H12B C12 H12C 109.5
O2 C13 O1 124.17(15)
O2 C13 C10 122.29(15)
O1 C13 C10 113.50(14)
O1 C14 H14A 109.5
O1 C14 H14B 109.5
H14A C14 H14B 109.5
O1 C14 H14C 109.5
H14A C14 H14C 109.5
H14B C14 H14C 109.5

loop_
_geom_bond_atom_site_label_1
_geom_bond_atom_site_label_2
_geom_bond_distance
O1 C13 1.317(2)
O1 C14 1.453(2)
O2 C13 1.205(2)
O3 C11 1.321(2)
O3 C12 1.450(2)
O4 C11 1.197(2)
O5 C8 1.359(2)
O5 C7 1.433(2)
C1 C2 1.372(3)
C1 C6 1.387(3)
C1 H1A 0.9500
C2 C3 1.376(3)
C2 H2A 0.9500
C3 C4 1.383(2)
C3 H3A 0.9500
C4 C5 1.393(2)
C4 H4A 0.9500
C5 C6 1.399(2)
C5 C9 1.471(2)
C6 C7 1.498(3)
C7 H7A 0.9900
C7 H7B 0.9900
C8 C9 1.332(2)
C8 H8A 0.9500
C9 C10 1.512(2)
C10 C13 1.519(2)
C10 C11 1.524(2)
C10 H10A 1.0000
C12 H12A 0.9800
C12 H12B 0.9800
C12 H12C 0.9800
C14 H14A 0.9800
C14 H14B 0.9800
C14 H14C 0.9800

loop_
_geom_torsion_atom_site_label_1
_geom_torsion_atom_site_label_2
_geom_torsion_atom_site_label_3
_geom_torsion_atom_site_label_4
_geom_torsion
C6 C1 C2 C3 0.3(3)
C1 C2 C3 C4 -2.3(3)
C2 C3 C4 C5 1.5(3)
C3 C4 C5 C6 1.3(2)
C3 C4 C5 C9 -174.77(16)
C2 C1 C6 C5 2.6(3)
C2 C1 C6 C7 -173.81(17)
C4 C5 C6 C1 -3.3(2)
C9 C5 C6 C1 173.05(15)
C4 C5 C6 C7 173.27(16)
C9 C5 C6 C7 -10.4(2)
C8 O5 C7 C6 -46.6(2)
C1 C6 C7 O5 -143.55(16)
C5 C6 C7 O5 40.0(2)
C7 O5 C8 C9 25.6(2)
O5 C8 C9 C5 5.2(3)
O5 C8 C9 C10 177.23(16)
C4 C5 C9 C8 163.41(17)
C6 C5 C9 C8 -12.7(2)
C4 C5 C9 C10 -8.1(2)
C6 C5 C9 C10 175.77(14)
C8 C9 C10 C13 113.07(18)
C5 C9 C10 C13 -75.33(19)
C8 C9 C10 C11 -117.28(17)
C5 C9 C10 C11 54.3(2)
C12 O3 C11 O4 2.9(3)
C12 O3 C11 C10 -178.37(16)
C9 C10 C11 O4 -132.86(17)
C13 C10 C11 O4 0.7(2)
C9 C10 C11 O3 48.45(19)
C13 C10 C11 O3 -178.00(14)
C14 O1 C13 O2 1.4(3)
C14 O1 C13 C10 -176.39(16)
C9 C10 C13 O2 -169.86(16)
C11 C10 C13 O2 58.2(2)
C9 C10 C13 O1 8.0(2)
C11 C10 C13 O1 -123.95(15)
